data_7117697
loop_
_publ_author_name
'Te-Fang Yang'
'Sheng-Han Huang'
'Yi-Pang Chiu'
'Bo-Hsiang Chen'
'Yu-Wei Shih'
'Yu-Chang Chang'
'Jie-Yi Yao'
'Yao-Jen Lee'
'Ming-Yu Kuo'

_publ_section_title
;
 Pyromellitic dithioimides: thionation improves air-stability and electron
 mobility of N-type organic field-effect transistors
;
_journal_name_full Chem.Commun.
_journal_page_first 13772
_journal_paper_doi 10.1039/C5cc04674B
_journal_volume 51
_journal_year 2015
_chemical_formula_sum 'C26 H36 N2 S4'
_chemical_formula_weight 504.81
_chemical_name_systematic PyDTI-C8
_space_group_crystal_system triclinic
_space_group_IT_number 2
_space_group_name_Hall '-P 1'
_space_group_name_H-M_alt 'P -1'
_symmetry_space_group_name_Hall '-P 1'
_symmetry_space_group_name_H-M 'P -1'
_atom_sites_solution_hydrogens geom
_audit_creation_method SHELXL-2014/6
_audit_update_record
;
2015-06-06 deposited with the CCDC.
2015-07-21 downloaded from the CCDC.
;
_cell_angle_alpha 81.405(2)
_cell_angle_beta 86.591(2)
_cell_angle_gamma 82.721(2)
_cell_formula_units_Z 1
_cell_length_a 4.5302(2)
_cell_length_b 10.3934(5)
_cell_length_c 14.1186(6)
_cell_measurement_reflns_used 4100
_cell_measurement_temperature 100(2)
_cell_measurement_theta_max 26.0013
_cell_measurement_theta_min 2.6368
_cell_volume 651.44(5)
_computing_cell_refinement 'SAINT V8.34A (Bruker AXS Inc., 2013)'
_computing_data_collection 'APEX2 (Bruker AXS, 2010)'
_computing_data_reduction 'SAINT V8.34A (Bruker AXS Inc., 2013)'
_computing_molecular_graphics 'SHELXTL (Sheldrick, 2008)'
_computing_publication_material SHELXTL
_computing_structure_refinement 'SHELXL-2014/6 (Sheldrick, 2014)'
_diffrn_ambient_temperature 100(2)
_diffrn_detector_area_resol_mean 8.3333
_diffrn_measured_fraction_theta_full 0.999
_diffrn_measured_fraction_theta_max 0.998
_diffrn_measurement_device_type 'Bruker APEX-II CCD'
_diffrn_measurement_method '\f and \w scans'
_diffrn_radiation_type MoK\a
_diffrn_radiation_wavelength 0.71073
_diffrn_reflns_av_R_equivalents 0.0443
_diffrn_reflns_av_unetI/netI 0.0401
_diffrn_reflns_laue_measured_fraction_full 0.999
_diffrn_reflns_laue_measured_fraction_max 0.998
_diffrn_reflns_limit_h_max 5
_diffrn_reflns_limit_h_min -5
_diffrn_reflns_limit_k_max 12
_diffrn_reflns_limit_k_min -12
_diffrn_reflns_limit_l_max 17
_diffrn_reflns_limit_l_min 0
_diffrn_reflns_number 2650
_diffrn_reflns_point_group_measured_fraction_full 0.999
_diffrn_reflns_point_group_measured_fraction_max 0.998
_diffrn_reflns_theta_full 25.242
_diffrn_reflns_theta_max 26.348
_diffrn_reflns_theta_min 1.996
_exptl_absorpt_coefficient_mu 0.382
_exptl_absorpt_correction_T_max 0.9485
_exptl_absorpt_correction_T_min 0.7810
_exptl_absorpt_correction_type multi-scan
_exptl_absorpt_process_details 'SADABS V2014/4 (Bruker AXS Inc.)'
_exptl_crystal_colour 'Dark Red'
_exptl_crystal_density_diffrn 1.287
_exptl_crystal_density_meas ?
_exptl_crystal_density_method 'not measured'
_exptl_crystal_description Columnar
_exptl_crystal_F_000 270
_exptl_crystal_recrystallization_method 'solvent diffusion'
_exptl_crystal_size_max 0.20
_exptl_crystal_size_mid 0.05
_exptl_crystal_size_min 0.05
_refine_diff_density_max 0.275
_refine_diff_density_min -0.221
_refine_diff_density_rms 0.052
_refine_ls_extinction_coef .
_refine_ls_extinction_method none
_refine_ls_goodness_of_fit_ref 1.047
_refine_ls_hydrogen_treatment constr
_refine_ls_matrix_type full
_refine_ls_number_parameters 147
_refine_ls_number_reflns 2650
_refine_ls_number_restraints 0
_refine_ls_restrained_S_all 1.047
_refine_ls_R_factor_all 0.0409
_refine_ls_R_factor_gt 0.0339
_refine_ls_shift/su_max 0.001
_refine_ls_shift/su_mean 0.000
_refine_ls_structure_factor_coef Fsqd
_refine_ls_weighting_details 'w=1/[\s^2^(Fo^2^)+(0.0273P)^2^+0.1606P] where P=(Fo^2^+2Fc^2^)/3'
_refine_ls_weighting_scheme calc
_refine_ls_wR_factor_gt 0.0755
_refine_ls_wR_factor_ref 0.0785
_reflns_Friedel_coverage 0.000
_reflns_friedel_fraction_full .
_reflns_friedel_fraction_max .
_reflns_number_gt 2279
_reflns_number_total 2650
_reflns_threshold_expression 'I > 2\s(I)'
_cod_data_source_file c5cc04674b2.cif
_cod_data_source_block twin5
_cod_depositor_comments
;
The following automatic conversions were performed:

'_exptl_crystal_density_meas' value 'not measured' was changed to '?'
- the value is perceived as not measured.

Automatic conversion script
Id: cif_fix_values 3392 2015-05-12 13:50:21Z andrius 
;
_cod_database_code 7117697
_shelx_space_group_comment
;
The symmetry employed for this shelxl refinement is uniquely defined
by the following loop, which should always be used as a source of
symmetry information in preference to the above space-group names.
They are only intended as comments.
;
_shelxl_version_number 2014/6

loop_
_space_group_symop_operation_xyz
'x, y, z'
'-x, -y, -z'

loop_
_atom_site_label
_atom_site_type_symbol
_atom_site_fract_x
_atom_site_fract_y
_atom_site_fract_z
_atom_site_U_iso_or_equiv
_atom_site_adp_type
_atom_site_occupancy
_atom_site_site_symmetry_order
_atom_site_calc_flag
_atom_site_refinement_flags_posn
_atom_site_refinement_flags_adp
_atom_site_refinement_flags_occupancy
_atom_site_disorder_assembly
_atom_site_disorder_group
C1 C 1.1880(4) -0.01309(16) 0.42214(11) 0.0159(3) Uani 1 1 d . . . . .
C2 C 0.9841(4) 0.09855(15) 0.41614(11) 0.0164(4) Uani 1 1 d . . . . .
H2 H 0.9732 0.1633 0.3609 0.020 Uiso 1 1 calc R U . . .
C3 C 0.7973(4) 0.10890(15) 0.49650(11) 0.0158(3) Uani 1 1 d . . . . .
C4 C 0.5594(4) 0.21301(16) 0.51482(11) 0.0174(4) Uani 1 1 d . . . . .
C5 C 0.2116(4) 0.25647(17) 0.65484(12) 0.0204(4) Uani 1 1 d . . . . .
H5A H 0.0901 0.2001 0.6999 0.025 Uiso 1 1 calc R U . . .
H5B H 0.0780 0.3099 0.6071 0.025 Uiso 1 1 calc R U . . .
C6 C 0.3538(4) 0.34601(16) 0.70942(12) 0.0194(4) Uani 1 1 d . . . . .
H6A H 0.4889 0.3962 0.6648 0.023 Uiso 1 1 calc R U . . .
H6B H 0.4758 0.2917 0.7599 0.023 Uiso 1 1 calc R U . . .
C7 C 0.1285(4) 0.44156(17) 0.75561(12) 0.0198(4) Uani 1 1 d . . . . .
H7A H 0.0166 0.5006 0.7048 0.024 Uiso 1 1 calc R U . . .
H7B H -0.0156 0.3920 0.7968 0.024 Uiso 1 1 calc R U . . .
C8 C 0.2745(4) 0.52336(17) 0.81570(12) 0.0195(4) Uani 1 1 d . . . . .
H8A H 0.4093 0.5766 0.7734 0.023 Uiso 1 1 calc R U . . .
H8B H 0.3980 0.4637 0.8632 0.023 Uiso 1 1 calc R U . . .
C9 C 0.0568(4) 0.61429(17) 0.86855(12) 0.0199(4) Uani 1 1 d . . . . .
H9A H -0.0602 0.6772 0.8211 0.024 Uiso 1 1 calc R U . . .
H9B H -0.0838 0.5619 0.9090 0.024 Uiso 1 1 calc R U . . .
C10 C 0.2096(4) 0.68995(16) 0.93129(12) 0.0197(4) Uani 1 1 d . . . . .
H10A H 0.3416 0.7459 0.8901 0.024 Uiso 1 1 calc R U . . .
H10B H 0.3364 0.6269 0.9759 0.024 Uiso 1 1 calc R U . . .
C11 C -0.0036(4) 0.77583(17) 0.98940(12) 0.0232(4) Uani 1 1 d . . . . .
H11A H -0.1402 0.7207 1.0292 0.028 Uiso 1 1 calc R U . . .
H11B H -0.1253 0.8414 0.9450 0.028 Uiso 1 1 calc R U . . .
C12 C 0.1550(4) 0.84679(18) 1.05415(13) 0.0275(4) Uani 1 1 d . . . . .
H12A H 0.2828 0.7827 1.0965 0.041 Uiso 1 1 calc R U . . .
H12B H 0.0073 0.8958 1.0929 0.041 Uiso 1 1 calc R U . . .
H12C H 0.2771 0.9076 1.0148 0.041 Uiso 1 1 calc R U . . .
C13 C 0.5841(4) 0.05562(16) 0.64915(12) 0.0177(4) Uani 1 1 d . . . . .
S1 S 0.45376(11) 0.34823(4) 0.44448(3) 0.02562(13) Uani 1 1 d . . . . .
S2 S 0.51271(11) -0.01858(4) 0.75643(3) 0.02571(14) Uani 1 1 d . . . . .
N1 N 0.4396(3) 0.17416(13) 0.60585(9) 0.0173(3) Uani 1 1 d . . . . .

loop_
_atom_site_aniso_label
_atom_site_aniso_U_11
_atom_site_aniso_U_22
_atom_site_aniso_U_33
_atom_site_aniso_U_23
_atom_site_aniso_U_13
_atom_site_aniso_U_12
C1 0.0186(8) 0.0163(8) 0.0149(8) -0.0043(6) -0.0036(7) -0.0064(7)
C2 0.0206(9) 0.0140(8) 0.0156(8) -0.0016(6) -0.0039(7) -0.0055(7)
C3 0.0183(8) 0.0131(8) 0.0180(8) -0.0047(6) -0.0052(7) -0.0043(7)
C4 0.0193(8) 0.0171(8) 0.0178(8) -0.0063(7) -0.0041(7) -0.0041(7)
C5 0.0182(8) 0.0202(9) 0.0237(9) -0.0084(7) 0.0006(7) 0.0001(7)
C6 0.0194(9) 0.0190(9) 0.0207(9) -0.0060(7) -0.0020(7) -0.0015(7)
C7 0.0181(9) 0.0197(9) 0.0225(9) -0.0066(7) -0.0013(7) -0.0014(7)
C8 0.0191(9) 0.0202(9) 0.0200(8) -0.0057(7) -0.0005(7) -0.0027(7)
C9 0.0192(9) 0.0199(9) 0.0212(9) -0.0050(7) -0.0004(7) -0.0024(7)
C10 0.0196(9) 0.0189(9) 0.0215(9) -0.0050(7) -0.0008(7) -0.0036(7)
C11 0.0239(9) 0.0216(9) 0.0246(9) -0.0079(7) -0.0020(8) 0.0009(8)
C12 0.0323(10) 0.0255(10) 0.0262(9) -0.0109(8) -0.0039(8) 0.0004(9)
C13 0.0180(8) 0.0164(8) 0.0207(9) -0.0063(7) -0.0040(7) -0.0039(7)
S1 0.0311(2) 0.0176(2) 0.0259(2) -0.00005(18) -0.0027(2) 0.0025(2)
S2 0.0319(3) 0.0253(2) 0.0185(2) -0.00146(18) 0.0040(2) -0.0025(2)
N1 0.0183(7) 0.0161(7) 0.0184(7) -0.0051(6) -0.0017(6) -0.0016(6)

loop_
_atom_type_symbol
_atom_type_description
_atom_type_scat_dispersion_real
_atom_type_scat_dispersion_imag
_atom_type_scat_source
C C 0.0033 0.0016 'International Tables Vol C Tables 4.2.6.8 and 6.1.1.4'
N N 0.0061 0.0033 'International Tables Vol C Tables 4.2.6.8 and 6.1.1.4'
H H 0.0000 0.0000 'International Tables Vol C Tables 4.2.6.8 and 6.1.1.4'
S S 0.1246 0.1234 'International Tables Vol C Tables 4.2.6.8 and 6.1.1.4'

loop_
_geom_angle_atom_site_label_1
_geom_angle_atom_site_label_2
_geom_angle_atom_site_label_3
_geom_angle
_geom_angle_site_symmetry_1
_geom_angle_site_symmetry_3
C2 C1 C3 122.40(15) . 2_756
C2 C1 C13 129.52(14) . 2_756
C3 C1 C13 108.08(14) 2_756 2_756
C3 C2 C1 115.05(14) . .
C3 C2 H2 122.5 . .
C1 C2 H2 122.5 . .
C2 C3 C1 122.55(15) . 2_756
C2 C3 C4 129.56(15) . .
C1 C3 C4 107.90(14) 2_756 .
N1 C4 C3 106.04(13) . .
N1 C4 S1 126.01(12) . .
C3 C4 S1 127.95(13) . .
N1 C5 C6 110.71(13) . .
N1 C5 H5A 109.5 . .
C6 C5 H5A 109.5 . .
N1 C5 H5B 109.5 . .
C6 C5 H5B 109.5 . .
H5A C5 H5B 108.1 . .
C5 C6 C7 113.34(13) . .
C5 C6 H6A 108.9 . .
C7 C6 H6A 108.9 . .
C5 C6 H6B 108.9 . .
C7 C6 H6B 108.9 . .
H6A C6 H6B 107.7 . .
C8 C7 C6 112.38(14) . .
C8 C7 H7A 109.1 . .
C6 C7 H7A 109.1 . .
C8 C7 H7B 109.1 . .
C6 C7 H7B 109.1 . .
H7A C7 H7B 107.9 . .
C7 C8 C9 114.34(14) . .
C7 C8 H8A 108.7 . .
C9 C8 H8A 108.7 . .
C7 C8 H8B 108.7 . .
C9 C8 H8B 108.7 . .
H8A C8 H8B 107.6 . .
C10 C9 C8 112.90(14) . .
C10 C9 H9A 109.0 . .
C8 C9 H9A 109.0 . .
C10 C9 H9B 109.0 . .
C8 C9 H9B 109.0 . .
H9A C9 H9B 107.8 . .
C9 C10 C11 114.06(14) . .
C9 C10 H10A 108.7 . .
C11 C10 H10A 108.7 . .
C9 C10 H10B 108.7 . .
C11 C10 H10B 108.7 . .
H10A C10 H10B 107.6 . .
C10 C11 C12 112.96(15) . .
C10 C11 H11A 109.0 . .
C12 C11 H11A 109.0 . .
C10 C11 H11B 109.0 . .
C12 C11 H11B 109.0 . .
H11A C11 H11B 107.8 . .
C11 C12 H12A 109.5 . .
C11 C12 H12B 109.5 . .
H12A C12 H12B 109.5 . .
C11 C12 H12C 109.5 . .
H12A C12 H12C 109.5 . .
H12B C12 H12C 109.5 . .
N1 C13 C1 105.58(13) . 2_756
N1 C13 S2 126.52(13) . .
C1 C13 S2 127.90(12) 2_756 .
C4 N1 C13 112.38(13) . .
C4 N1 C5 123.41(13) . .
C13 N1 C5 123.82(13) . .

loop_
_geom_bond_atom_site_label_1
_geom_bond_atom_site_label_2
_geom_bond_distance
_geom_bond_site_symmetry_2
C1 C2 1.384(2) .
C1 C3 1.402(2) 2_756
C1 C13 1.472(2) 2_756
C2 C3 1.384(2) .
C2 H2 0.9500 .
C3 C1 1.402(2) 2_756
C3 C4 1.468(2) .
C4 N1 1.388(2) .
C4 S1 1.6307(16) .
C5 N1 1.465(2) .
C5 C6 1.517(2) .
C5 H5A 0.9900 .
C5 H5B 0.9900 .
C6 C7 1.520(2) .
C6 H6A 0.9900 .
C6 H6B 0.9900 .
C7 C8 1.518(2) .
C7 H7A 0.9900 .
C7 H7B 0.9900 .
C8 C9 1.520(2) .
C8 H8A 0.9900 .
C8 H8B 0.9900 .
C9 C10 1.517(2) .
C9 H9A 0.9900 .
C9 H9B 0.9900 .
C10 C11 1.519(2) .
C10 H10A 0.9900 .
C10 H10B 0.9900 .
C11 C12 1.520(3) .
C11 H11A 0.9900 .
C11 H11B 0.9900 .
C12 H12A 0.9800 .
C12 H12B 0.9800 .
C12 H12C 0.9800 .
C13 N1 1.392(2) .
C13 C1 1.472(2) 2_756
C13 S2 1.6277(17) .
